data_2103463
loop_
_publ_author_name
'Oswald, Iain D. H.'
'Allan, David R.'
'McGregor, Pamela A.'
'Motherwell, W. D. Samuel'
'Parsons, Simon'
'Pulham, Colin R.'

_publ_section_title
;
 The formation of paracetamol (acetaminophen) adducts with
 hydrogen-bond acceptors
;
_journal_issue 6
_journal_name_full 'Acta Crystallographica Section B'
_journal_page_first 1057
_journal_page_last 1066
_journal_paper_doi 10.1107/S0108768102015987
_journal_volume 58
_journal_year 2002
_chemical_formula_moiety 2[C8H9NO2][C6H14N2]
_chemical_formula_sum 'C22 H32 N4 O4'
_chemical_formula_weight 416.52
_chemical_name_common 'Paracetamol hemi-dimethylpiperazine'
_chemical_name_systematic
;
 ?
;
_space_group_IT_number 14
_symmetry_cell_setting monoclinic
_symmetry_space_group_name_Hall '-P 2ybc'
_symmetry_space_group_name_H-M 'P 1 21/c 1'
_atom_sites_solution_hydrogens mixed
_atom_sites_solution_primary direct
_atom_sites_solution_secondary difmap
_audit_creation_method SHELXL-97
_cell_angle_alpha 90.00
_cell_angle_beta 100.684(2)
_cell_angle_gamma 90.00
_cell_formula_units_Z 2
_cell_length_a 10.6970(9)
_cell_length_b 11.0240(9)
_cell_length_c 9.4896(8)
_cell_measurement_reflns_used 3488
_cell_measurement_temperature 150(2)
_cell_measurement_theta_max 29
_cell_measurement_theta_min 2.5
_cell_volume 1099.65(16)
_computing_cell_refinement 'Bruker SMART'
_computing_data_collection 'Bruker SMART'
_computing_data_reduction 'Bruker SAINT'
_computing_molecular_graphics 'Bruker SHELXTL'
_computing_publication_material 'Bruker SHELXTL'
_computing_structure_refinement 'SHELXL-97 (Sheldrick, 1997)'
_computing_structure_solution 'SHELXS-97 (Sheldrick, 1990)'
_diffrn_ambient_temperature 150(2)
_diffrn_measured_fraction_theta_full 0.928
_diffrn_measured_fraction_theta_max 0.928
_diffrn_measurement_device_type 'CCD area detector'
_diffrn_measurement_method 'phi and omega scans'
_diffrn_radiation_monochromator graphite
_diffrn_radiation_source 'fine-focus sealed tube'
_diffrn_radiation_type MoK\a
_diffrn_radiation_wavelength 0.71073
_diffrn_reflns_av_R_equivalents 0.0164
_diffrn_reflns_av_sigmaI/netI 0.0196
_diffrn_reflns_limit_h_max 14
_diffrn_reflns_limit_h_min -8
_diffrn_reflns_limit_k_max 14
_diffrn_reflns_limit_k_min -15
_diffrn_reflns_limit_l_max 12
_diffrn_reflns_limit_l_min -12
_diffrn_reflns_number 7034
_diffrn_reflns_theta_full 29.08
_diffrn_reflns_theta_max 29.08
_diffrn_reflns_theta_min 1.94
_exptl_absorpt_coefficient_mu 0.088
_exptl_absorpt_correction_T_max 1
_exptl_absorpt_correction_T_min 0.833
_exptl_absorpt_correction_type multi-scan
_exptl_absorpt_process_details Sadabs
_exptl_crystal_colour Colourless
_exptl_crystal_density_diffrn 1.258
_exptl_crystal_density_meas 0
_exptl_crystal_density_method 'not measured'
_exptl_crystal_description plate
_exptl_crystal_F_000 448
_exptl_crystal_size_max 0.56
_exptl_crystal_size_mid 0.18
_exptl_crystal_size_min 0.08
_refine_diff_density_max 0.401
_refine_diff_density_min -0.193
_refine_ls_extinction_method none
_refine_ls_goodness_of_fit_ref 1.059
_refine_ls_hydrogen_treatment riding/refall
_refine_ls_matrix_type full
_refine_ls_number_parameters 146
_refine_ls_number_reflns 2724
_refine_ls_number_restraints 0
_refine_ls_restrained_S_all 1.059
_refine_ls_R_factor_all 0.0563
_refine_ls_R_factor_gt 0.0525
_refine_ls_shift/su_max 0.009
_refine_ls_shift/su_mean 0.001
_refine_ls_structure_factor_coef Fsqd
_refine_ls_weighting_details 'calc w=1/[\s^2^(Fo^2^)+(0.0690P)^2^+0.4625P] where P=(Fo^2^+2Fc^2^)/3'
_refine_ls_weighting_scheme calc
_refine_ls_wR_factor_gt 0.1311
_refine_ls_wR_factor_ref 0.1339
_reflns_number_gt 2512
_reflns_number_total 2724
_reflns_threshold_expression >2sigma(I)
_cod_data_source_file an0622.cif
_cod_data_source_block pardmp
_cod_depositor_comments
;
The following automatic conversions were performed:
'_symmetry_cell_setting' value 'Monoclinic' changed to 'monoclinic'
according to '/home/saulius/struct/CIF-dictionaries/cif_core.dic'
dictionary named 'cif_core.dic' version 2.4.1 from
2010-06-29.

'_exptl_absorpt_correction_type' value 'Multiscan' changed to
'multi-scan' according to
'/home/saulius/struct/CIF-dictionaries/cif_core.dic' dictionary named
'cif_core.dic' version 2.4.1 from 2010-06-29.

Automatic conversion script
Id: cif_fix_enum 1527 2010-12-29 10:47:43Z saulius 

The following automatic conversions were performed:

'_symmetry_cell_setting' value 'Monoclinic' changed to 'monoclinic'
according to /home/saulius/struct/CIF-dictionaries/cif_core.dic
dictionary named 'cif_core.dic' version 2.4.1 from
2010-06-29.

'_exptl_absorpt_correction_type' value 'Multiscan'
changed to 'multi-scan' according to
/home/saulius/struct/CIF-dictionaries/cif_core.dic dictionary named
'cif_core.dic' version 2.4.1 from 2010-06-29.

Automatic conversion script
Id: cif_fix_values 1715 2011-07-08 13:25:40Z adriana 

The following automatic conversions were performed:

'_atom_sites_solution_hydrogens' value 'geom/difmap' was changed to
'mixed'.

Automatic conversion script
Id: cif_fix_values 6452 2018-10-05 10:23:21Z andrius 
;
_cod_original_sg_symbol_H-M P21/c
_cod_database_code 2103463
_cod_database_fobs_code 2103463

loop_
_symmetry_equiv_pos_as_xyz
'x, y, z'
'-x, y+1/2, -z+1/2'
'-x, -y, -z'
'x, -y-1/2, z-1/2'

loop_
_atom_site_label
_atom_site_fract_x
_atom_site_fract_y
_atom_site_fract_z
_atom_site_U_iso_or_equiv
_atom_site_adp_type
_atom_site_calc_flag
_atom_site_refinement_flags
_atom_site_occupancy
_atom_site_type_symbol
O1 0.28780(10) -0.31320(9) 0.04674(12) 0.0316(3) Uani d . 1 O
H11 0.356(2) -0.328(2) -0.009(2) 0.060(6) Uiso d . 1 H
C1 0.25392(13) -0.19365(11) 0.03996(15) 0.0242(3) Uani d . 1 C
C2 0.29326(14) -0.11273(13) -0.05507(16) 0.0294(3) Uani d . 1 C
H2 0.3453 -0.1401 -0.1197 0.035 Uiso calc R 1 H
C3 0.25667(14) 0.00803(12) -0.05572(15) 0.0273(3) Uani d . 1 C
H3 0.2853 0.0632 -0.1198 0.033 Uiso calc R 1 H
C4 0.17867(12) 0.04951(11) 0.03613(13) 0.0198(3) Uani d . 1 C
C5 0.13804(12) -0.03198(12) 0.12990(14) 0.0229(3) Uani d . 1 C
H5 0.0842 -0.0051 0.1927 0.027 Uiso calc R 1 H
C6 0.17585(13) -0.15253(12) 0.13219(15) 0.0246(3) Uani d . 1 C
H6 0.1482 -0.2075 0.1972 0.030 Uiso calc R 1 H
N1 0.13842(11) 0.17240(9) 0.02278(12) 0.0207(2) Uani d . 1 N
H1 0.1304(17) 0.2038(16) -0.062(2) 0.031(4) Uiso d . 1 H
C7 0.10979(12) 0.24327(12) 0.12720(14) 0.0226(3) Uani d . 1 C
O2 0.12283(12) 0.21069(9) 0.25338(10) 0.0345(3) Uani d . 1 O
C8 0.05923(15) 0.36709(12) 0.07940(15) 0.0285(3) Uani d . 1 C
H8A -0.0328 0.3693 0.0767 0.043 Uiso calc R 1 H
H8B 0.0766 0.3841 -0.0165 0.043 Uiso calc R 1 H
H8C 0.1009 0.4284 0.1469 0.043 Uiso calc R 1 H
N1S 0.50422(10) 0.38373(9) 0.07021(12) 0.0223(2) Uani d . 1 N
C1S 0.45403(14) 0.29659(13) 0.16197(17) 0.0307(3) Uani d . 1 C
H1S1 0.4284 0.2223 0.1076 0.046 Uiso calc R 1 H
H1S2 0.3802 0.3318 0.1945 0.046 Uiso calc R 1 H
H1S3 0.5199 0.2774 0.2453 0.046 Uiso calc R 1 H
C2S 0.54216(13) 0.49610(12) 0.15053(14) 0.0242(3) Uani d . 1 C
H2S1 0.6082 0.4776 0.2355 0.029 Uiso calc R 1 H
H2S2 0.4678 0.5312 0.1844 0.029 Uiso calc R 1 H
C3S 0.40652(12) 0.41326(12) -0.05614(14) 0.0243(3) Uani d . 1 C
H3S1 0.3307 0.4475 -0.0246 0.029 Uiso calc R 1 H
H3S2 0.3803 0.3384 -0.1114 0.029 Uiso calc R 1 H

loop_
_atom_site_aniso_label
_atom_site_aniso_U_11
_atom_site_aniso_U_22
_atom_site_aniso_U_33
_atom_site_aniso_U_12
_atom_site_aniso_U_13
_atom_site_aniso_U_23
O1 0.0359(6) 0.0185(5) 0.0432(6) 0.0063(4) 0.0151(5) 0.0017(4)
C1 0.0248(6) 0.0190(6) 0.0283(7) 0.0030(5) 0.0033(5) -0.0020(5)
C2 0.0358(7) 0.0260(7) 0.0299(7) 0.0077(5) 0.0152(6) -0.0008(5)
C3 0.0365(7) 0.0232(6) 0.0253(7) 0.0046(5) 0.0139(5) 0.0045(5)
C4 0.0229(6) 0.0181(6) 0.0183(6) 0.0023(4) 0.0032(4) -0.0013(4)
C5 0.0242(6) 0.0220(6) 0.0242(6) 0.0023(5) 0.0089(5) -0.0005(5)
C6 0.0271(6) 0.0205(6) 0.0279(7) -0.0001(5) 0.0090(5) 0.0034(5)
N1 0.0286(5) 0.0183(5) 0.0163(5) 0.0033(4) 0.0068(4) 0.0018(4)
C7 0.0272(6) 0.0202(6) 0.0212(6) 0.0012(5) 0.0061(5) -0.0013(5)
O2 0.0609(7) 0.0258(5) 0.0184(5) 0.0061(5) 0.0114(5) -0.0008(4)
C8 0.0392(8) 0.0204(6) 0.0272(7) 0.0065(5) 0.0097(6) -0.0004(5)
N1S 0.0256(5) 0.0171(5) 0.0247(5) 0.0021(4) 0.0060(4) 0.0012(4)
C1S 0.0335(7) 0.0252(7) 0.0358(8) 0.0022(5) 0.0125(6) 0.0051(6)
C2S 0.0278(6) 0.0224(6) 0.0215(6) 0.0027(5) 0.0021(5) -0.0031(5)
C3S 0.0247(6) 0.0207(6) 0.0268(7) -0.0002(5) 0.0032(5) -0.0044(5)

loop_
_atom_type_symbol
_atom_type_description
_atom_type_scat_dispersion_real
_atom_type_scat_dispersion_imag
_atom_type_scat_source
C C 0.0033 0.0016 'International Tables Vol C Tables 4.2.6.8 and 6.1.1.4'
H H 0.0000 0.0000 'International Tables Vol C Tables 4.2.6.8 and 6.1.1.4'
N N 0.0061 0.0033 'International Tables Vol C Tables 4.2.6.8 and 6.1.1.4'
O O 0.0106 0.0060 'International Tables Vol C Tables 4.2.6.8 and 6.1.1.4'

loop_
_geom_angle_atom_site_label_1
_geom_angle_atom_site_label_2
_geom_angle_atom_site_label_3
_geom_angle_site_symmetry_1
_geom_angle_site_symmetry_3
_geom_angle
C1 O1 H11 . . 110.3(13)
O1 C1 C2 . . 122.76(12)
O1 C1 C6 . . 118.00(12)
C2 C1 C6 . . 119.24(12)
C3 C2 C1 . . 120.02(12)
C3 C2 H2 . . 120.0
C1 C2 H2 . . 120.0
C2 C3 C4 . . 120.94(12)
C2 C3 H3 . . 119.5
C4 C3 H3 . . 119.5
C5 C4 C3 . . 118.95(11)
C5 C4 N1 . . 123.24(11)
C3 C4 N1 . . 117.70(11)
C6 C5 C4 . . 120.27(11)
C6 C5 H5 . . 119.9
C4 C5 H5 . . 119.9
C5 C6 C1 . . 120.58(12)
C5 C6 H6 . . 119.7
C1 C6 H6 . . 119.7
C7 N1 C4 . . 126.64(11)
C7 N1 H1 . . 117.3(12)
C4 N1 H1 . . 116.1(12)
O2 C7 N1 . . 123.20(12)
O2 C7 C8 . . 121.73(12)
N1 C7 C8 . . 115.07(11)
C7 C8 H8A . . 109.5
C7 C8 H8B . . 109.5
H8A C8 H8B . . 109.5
C7 C8 H8C . . 109.5
H8A C8 H8C . . 109.5
H8B C8 H8C . . 109.5
C1S N1S C2S . . 109.91(11)
C1S N1S C3S . . 110.24(11)
C2S N1S C3S . . 108.75(10)
N1S C1S H1S1 . . 109.5
N1S C1S H1S2 . . 109.5
H1S1 C1S H1S2 . . 109.5
N1S C1S H1S3 . . 109.5
H1S1 C1S H1S3 . . 109.5
H1S2 C1S H1S3 . . 109.5
N1S C2S C3S . 3_665 110.19(10)
N1S C2S H2S1 . . 109.6
C3S C2S H2S1 3_665 . 109.6
N1S C2S H2S2 . . 109.6
C3S C2S H2S2 3_665 . 109.6
H2S1 C2S H2S2 . . 108.1
N1S C3S C2S . 3_665 110.34(10)
N1S C3S H3S1 . . 109.6
C2S C3S H3S1 3_665 . 109.6
N1S C3S H3S2 . . 109.6
C2S C3S H3S2 3_665 . 109.6
H3S1 C3S H3S2 . . 108.1

loop_
_geom_bond_atom_site_label_1
_geom_bond_atom_site_label_2
_geom_bond_site_symmetry_2
_geom_bond_distance
O1 C1 . 1.3652(15)
O1 H11 . 0.99(2)
C1 C2 . 1.388(2)
C1 C6 . 1.3928(19)
C2 C3 . 1.3874(19)
C2 H2 . 0.9500
C3 C4 . 1.3909(18)
C3 H3 . 0.9500
C4 C5 . 1.3896(18)
C4 N1 . 1.4201(16)
C5 C6 . 1.3881(18)
C5 H5 . 0.9500
C6 H6 . 0.9500
N1 C7 . 1.3411(16)
N1 H1 . 0.868(19)
C7 O2 . 1.2331(16)
C7 C8 . 1.5068(18)
C8 H8A . 0.9800
C8 H8B . 0.9800
C8 H8C . 0.9800
N1S C1S . 1.4638(17)
N1S C2S . 1.4715(16)
N1S C3S . 1.4734(17)
C1S H1S1 . 0.9800
C1S H1S2 . 0.9800
C1S H1S3 . 0.9800
C2S C3S 3_665 1.5115(19)
C2S H2S1 . 0.9900
C2S H2S2 . 0.9900
C3S C2S 3_665 1.5115(19)
C3S H3S1 . 0.9900
C3S H3S2 . 0.9900
